data_7229047
loop_
_publ_author_name
'Li, Yunwu'
'Guo, Ling-Yu'
'Feng, Lei'
'Jaglicic, Zvonko'
'Zeng, Suyuan'
'Sun, Di'

_publ_section_title
;
 Self-Assembly, Structures, Magnetic Properties and Solution Behaviors of
 Six Mixed-Valence Cobalt Clusters
;
_journal_name_full CrystEngComm
_journal_paper_doi 10.1039/C7CE01375B
_journal_year 2017
_chemical_formula_sum 'C38 H54 Cl4 Co4 N10 O23'
_chemical_formula_weight 1396.43
_space_group_crystal_system monoclinic
_space_group_IT_number 14
_space_group_name_Hall '-P 2yn'
_space_group_name_H-M_alt 'P 1 21/n 1'
_symmetry_space_group_name_Hall '-P 2yn'
_symmetry_space_group_name_H-M 'P 1 21/n 1'
_atom_sites_solution_hydrogens mixed
_audit_creation_method SHELXL-2014/7
_audit_update_record
;
2017-04-24 deposited with the CCDC.
2017-09-04 downloaded from the CCDC.
;
_cell_angle_alpha 90
_cell_angle_beta 109.717(5)
_cell_angle_gamma 90
_cell_formula_units_Z 4
_cell_length_a 14.226(8)
_cell_length_b 21.341(12)
_cell_length_c 19.337(11)
_cell_measurement_reflns_used 3811
_cell_measurement_temperature 298(2)
_cell_measurement_theta_max 23.556
_cell_measurement_theta_min 2.433
_cell_volume 5526(5)
_computing_structure_refinement 'SHELXL-2014/7 (Sheldrick, 2014)'
_diffrn_ambient_temperature 298(2)
_diffrn_measured_fraction_theta_full 0.996
_diffrn_measured_fraction_theta_max 0.996
_diffrn_measurement_device_type 'CCD detector area'
_diffrn_radiation_type MoK\a
_diffrn_radiation_wavelength 0.71073
_diffrn_reflns_av_R_equivalents 0.0637
_diffrn_reflns_av_unetI/netI 0.0865
_diffrn_reflns_Laue_measured_fraction_full 0.996
_diffrn_reflns_Laue_measured_fraction_max 0.996
_diffrn_reflns_limit_h_max 16
_diffrn_reflns_limit_h_min -16
_diffrn_reflns_limit_k_max 24
_diffrn_reflns_limit_k_min -25
_diffrn_reflns_limit_l_max 23
_diffrn_reflns_limit_l_min -23
_diffrn_reflns_number 27761
_diffrn_reflns_point_group_measured_fraction_full 0.996
_diffrn_reflns_point_group_measured_fraction_max 0.996
_diffrn_reflns_theta_full 25.000
_diffrn_reflns_theta_max 25.000
_diffrn_reflns_theta_min 2.430
_exptl_absorpt_coefficient_mu 1.460
_exptl_absorpt_correction_T_max 0.7456
_exptl_absorpt_correction_T_min 0.6306
_exptl_absorpt_correction_type multi-scan
_exptl_absorpt_process_details sadabs
_exptl_crystal_density_diffrn 1.678
_exptl_crystal_description rod
_exptl_crystal_F_000 2848
_exptl_crystal_size_max 0.200
_exptl_crystal_size_mid 0.180
_exptl_crystal_size_min 0.100
_exptl_transmission_factor_max 0.8458
_exptl_transmission_factor_min 0.8458
_refine_diff_density_max 0.689
_refine_diff_density_min -0.689
_refine_diff_density_rms 0.090
_refine_ls_extinction_method none
_refine_ls_goodness_of_fit_ref 1.004
_refine_ls_hydrogen_treatment mixed
_refine_ls_matrix_type full
_refine_ls_number_parameters 729
_refine_ls_number_reflns 9734
_refine_ls_number_restraints 0
_refine_ls_restrained_S_all 1.004
_refine_ls_R_factor_all 0.1330
_refine_ls_R_factor_gt 0.0648
_refine_ls_shift/su_max 0.063
_refine_ls_shift/su_mean 0.004
_refine_ls_structure_factor_coef Fsqd
_refine_ls_weighting_details 'w=1/[\s^2^(Fo^2^)+(0.0705P)^2^+16.2606P] where P=(Fo^2^+2Fc^2^)/3'
_refine_ls_weighting_scheme calc
_refine_ls_wR_factor_gt 0.1462
_refine_ls_wR_factor_ref 0.1844
_reflns_Friedel_coverage 0.000
_reflns_number_gt 5328
_reflns_number_total 9734
_reflns_threshold_expression 'I > 2\s(I)'
_cod_data_source_file c7ce01375b2.cif
_cod_data_source_block p1
_cod_database_code 7229047
_shelx_shelxl_version_number 2014/7
_shelx_space_group_comment
;
The symmetry employed for this shelxl refinement is uniquely defined
by the following loop, which should always be used as a source of
symmetry information in preference to the above space-group names.
They are only intended as comments.
;
_shelx_estimated_absorpt_t_min 0.759
_shelx_estimated_absorpt_t_max 0.868

loop_
_space_group_symop_operation_xyz
'x, y, z'
'-x+1/2, y+1/2, -z+1/2'
'-x, -y, -z'
'x-1/2, -y-1/2, z-1/2'

loop_
_atom_site_label
_atom_site_type_symbol
_atom_site_fract_x
_atom_site_fract_y
_atom_site_fract_z
_atom_site_U_iso_or_equiv
_atom_site_adp_type
_atom_site_occupancy
_atom_site_site_symmetry_order
_atom_site_calc_flag
_atom_site_refinement_flags_posn
_atom_site_refinement_flags_adp
Co1 Co 0.42143(7) 0.70802(4) 0.49816(5) 0.0356(2) Uani 1 1 d . .
Co2 Co 0.34728(7) 0.83427(4) 0.53813(5) 0.0395(3) Uani 1 1 d . .
Co3 Co 0.21378(7) 0.83393(4) 0.63630(5) 0.0399(3) Uani 1 1 d . .
Co4 Co 0.29027(7) 0.70797(4) 0.59708(5) 0.0363(2) Uani 1 1 d . .
O1 O 0.4199(3) 0.6786(2) 0.5890(2) 0.0395(11) Uani 1 1 d . .
O2 O 0.4681(3) 0.7880(2) 0.5339(2) 0.0432(11) Uani 1 1 d . .
O3 O 0.2957(3) 0.7440(2) 0.4952(3) 0.0355(11) Uani 1 1 d . .
O4 O 0.3399(4) 0.7985(2) 0.6404(3) 0.0357(11) Uani 1 1 d . .
O5 O 0.1663(3) 0.7565(2) 0.5929(3) 0.0461(12) Uani 1 1 d . .
O6 O 0.2227(3) 0.8695(2) 0.5501(2) 0.0446(12) Uani 1 1 d . .
N1 N 0.5618(4) 0.6813(3) 0.5288(3) 0.0436(14) Uani 1 1 d . .
N2 N 0.4098(4) 0.7310(3) 0.3980(3) 0.0422(14) Uani 1 1 d . .
N3 N 0.3645(4) 0.6300(3) 0.4507(3) 0.0418(14) Uani 1 1 d . .
N4 N 0.3012(5) 0.8720(3) 0.4301(4) 0.065(2) Uani 1 1 d . .
N5 N 0.4388(5) 0.9121(3) 0.5825(5) 0.071(2) Uani 1 1 d . .
N6 N 0.3272(5) 0.6648(3) 0.7001(4) 0.0527(17) Uani 1 1 d . .
N7 N 0.1952(5) 0.6331(3) 0.5465(4) 0.0511(16) Uani 1 1 d . .
N8 N 0.2151(4) 0.8031(3) 0.7315(3) 0.0458(15) Uani 1 1 d . .
N9 N 0.2701(4) 0.9079(3) 0.6940(3) 0.0482(15) Uani 1 1 d . .
N10 N 0.0732(4) 0.8634(3) 0.6013(3) 0.0527(16) Uani 1 1 d . .
C1 C 0.3464(5) 0.5783(3) 0.4831(4) 0.0479(19) Uani 1 1 d . .
H1 H 0.3669 0.5771 0.5341 0.057 Uiso 1 1 calc R U
C2 C 0.2993(6) 0.5275(4) 0.4444(5) 0.062(2) Uani 1 1 d . .
H2 H 0.2884 0.4922 0.4690 0.075 Uiso 1 1 calc R U
C3 C 0.2680(7) 0.5283(4) 0.3694(5) 0.073(3) Uani 1 1 d . .
H3A H 0.2348 0.4941 0.3422 0.087 Uiso 1 1 calc R U
C4 C 0.2866(7) 0.5812(4) 0.3349(5) 0.070(2) Uani 1 1 d . .
H4A H 0.2661 0.5830 0.2839 0.083 Uiso 1 1 calc R U
C5 C 0.3355(5) 0.6309(3) 0.3762(4) 0.0472(18) Uani 1 1 d . .
C6 C 0.3636(6) 0.6891(4) 0.3469(4) 0.0481(19) Uani 1 1 d . .
C7 C 0.3500(7) 0.6978(4) 0.2734(4) 0.065(2) Uani 1 1 d . .
H7 H 0.3177 0.6678 0.2387 0.078 Uiso 1 1 calc R U
C8 C 0.3854(8) 0.7520(5) 0.2528(5) 0.079(3) Uani 1 1 d . .
H8 H 0.3775 0.7592 0.2037 0.095 Uiso 1 1 calc R U
C9 C 0.4337(7) 0.7963(4) 0.3066(5) 0.071(3) Uani 1 1 d . .
H9 H 0.4580 0.8334 0.2938 0.085 Uiso 1 1 calc R U
C10 C 0.4443(6) 0.7840(4) 0.3778(5) 0.057(2) Uani 1 1 d . .
H10 H 0.4765 0.8133 0.4137 0.068 Uiso 1 1 calc R U
C11 C 0.5949(6) 0.6454(4) 0.4749(4) 0.059(2) Uani 1 1 d . .
H11A H 0.5600 0.6061 0.4644 0.088 Uiso 1 1 calc R U
H11B H 0.6655 0.6378 0.4952 0.088 Uiso 1 1 calc R U
H11C H 0.5806 0.6691 0.4304 0.088 Uiso 1 1 calc R U
C12 C 0.5764(6) 0.6392(4) 0.5940(4) 0.056(2) Uani 1 1 d . .
H12A H 0.6464 0.6388 0.6242 0.067 Uiso 1 1 calc R U
H12B H 0.5571 0.5968 0.5772 0.067 Uiso 1 1 calc R U
C13 C 0.5145(5) 0.6616(4) 0.6393(4) 0.053(2) Uani 1 1 d . .
H13A H 0.5074 0.6285 0.6716 0.063 Uiso 1 1 calc R U
H13B H 0.5460 0.6974 0.6691 0.063 Uiso 1 1 calc R U
C14 C 0.6214(5) 0.7399(4) 0.5479(5) 0.056(2) Uani 1 1 d . .
H14A H 0.6313 0.7567 0.5042 0.067 Uiso 1 1 calc R U
H14B H 0.6865 0.7307 0.5836 0.067 Uiso 1 1 calc R U
C15 C 0.5692(5) 0.7877(4) 0.5790(4) 0.054(2) Uani 1 1 d . .
H15A H 0.5752 0.7767 0.6290 0.065 Uiso 1 1 calc R U
H15B H 0.5985 0.8287 0.5794 0.065 Uiso 1 1 calc R U
C16 C 0.3618(6) 0.6412(4) 0.7549(5) 0.060(2) Uani 1 1 d . .
C17 C 0.4064(8) 0.6114(5) 0.8264(5) 0.096(3) Uani 1 1 d . .
H17A H 0.4074 0.5668 0.8202 0.144 Uiso 1 1 calc R U
H17B H 0.3677 0.6214 0.8572 0.144 Uiso 1 1 calc R U
H17C H 0.4735 0.6264 0.8490 0.144 Uiso 1 1 calc R U
C18 C 0.1350(7) 0.6052(4) 0.5094(5) 0.066(2) Uani 1 1 d . .
C19 C 0.0534(8) 0.5679(5) 0.4592(6) 0.115(4) Uani 1 1 d . .
H19A H 0.0359 0.5846 0.4104 0.173 Uiso 1 1 calc R U
H19B H -0.0036 0.5696 0.4751 0.173 Uiso 1 1 calc R U
H19C H 0.0747 0.5252 0.4594 0.173 Uiso 1 1 calc R U
C20 C 0.4898(8) 0.9510(6) 0.6025(9) 0.131(5) Uani 1 1 d . .
C21 C 0.5550(11) 1.0059(7) 0.6273(14) 0.279(14) Uani 1 1 d . .
H21A H 0.6116 1.0021 0.6111 0.418 Uiso 1 1 calc R U
H21B H 0.5774 1.0082 0.6799 0.418 Uiso 1 1 calc R U
H21C H 0.5185 1.0432 0.6069 0.418 Uiso 1 1 calc R U
C22 C 0.2611(7) 0.8809(5) 0.3695(6) 0.077(3) Uani 1 1 d . .
C23 C 0.2118(9) 0.8924(7) 0.2913(6) 0.141(6) Uani 1 1 d . .
H23A H 0.2613 0.8980 0.2681 0.211 Uiso 1 1 calc R U
H23B H 0.1716 0.9295 0.2847 0.211 Uiso 1 1 calc R U
H23C H 0.1702 0.8573 0.2695 0.211 Uiso 1 1 calc R U
C24 C 0.2939(6) 0.9618(4) 0.6685(5) 0.064(2) Uani 1 1 d . .
H24 H 0.2840 0.9657 0.6186 0.077 Uiso 1 1 calc R U
C25 C 0.3332(7) 1.0119(4) 0.7150(7) 0.085(3) Uani 1 1 d . .
H25 H 0.3503 1.0487 0.6965 0.102 Uiso 1 1 calc R U
C26 C 0.3466(8) 1.0069(6) 0.7876(7) 0.103(4) Uani 1 1 d . .
H26 H 0.3723 1.0405 0.8189 0.123 Uiso 1 1 calc R U
C27 C 0.3222(7) 0.9526(5) 0.8145(5) 0.080(3) Uani 1 1 d . .
H27 H 0.3297 0.9489 0.8640 0.096 Uiso 1 1 calc R U
C28 C 0.2857(5) 0.9027(4) 0.7664(5) 0.056(2) Uani 1 1 d . .
C29 C 0.2565(6) 0.8423(4) 0.7884(4) 0.060(2) Uani 1 1 d . .
C30 C 0.2706(7) 0.8247(6) 0.8604(5) 0.079(3) Uani 1 1 d . .
H30 H 0.3010 0.8516 0.8993 0.094 Uiso 1 1 calc R U
C31 C 0.2381(8) 0.7662(6) 0.8723(6) 0.085(3) Uani 1 1 d . .
H31 H 0.2475 0.7527 0.9199 0.102 Uiso 1 1 calc R U
C32 C 0.1925(7) 0.7285(5) 0.8145(6) 0.077(3) Uani 1 1 d . .
H32 H 0.1681 0.6897 0.8224 0.092 Uiso 1 1 calc R U
C33 C 0.1817(6) 0.7474(4) 0.7436(5) 0.061(2) Uani 1 1 d . .
H33 H 0.1508 0.7210 0.7043 0.073 Uiso 1 1 calc R U
C34 C 0.0335(6) 0.8906(5) 0.6565(5) 0.079(3) Uani 1 1 d . .
H34A H 0.0337 0.8593 0.6922 0.118 Uiso 1 1 calc R U
H34B H -0.0335 0.9051 0.6324 0.118 Uiso 1 1 calc R U
H34C H 0.0747 0.9252 0.6806 0.118 Uiso 1 1 calc R U
C35 C 0.0678(6) 0.9109(4) 0.5450(5) 0.067(2) Uani 1 1 d . .
H35A H 0.0898 0.9510 0.5686 0.081 Uiso 1 1 calc R U
H35B H -0.0009 0.9154 0.5129 0.081 Uiso 1 1 calc R U
C36 C 0.1320(6) 0.8933(4) 0.4999(4) 0.063(2) Uani 1 1 d . .
H36A H 0.0990 0.8618 0.4637 0.075 Uiso 1 1 calc R U
H36B H 0.1449 0.9298 0.4744 0.075 Uiso 1 1 calc R U
C37 C 0.0114(6) 0.8054(4) 0.5702(5) 0.071(3) Uani 1 1 d . .
H37A H -0.0073 0.7850 0.6085 0.085 Uiso 1 1 calc R U
H37B H -0.0493 0.8176 0.5313 0.085 Uiso 1 1 calc R U
C38 C 0.0694(5) 0.7609(4) 0.5407(5) 0.060(2) Uani 1 1 d . .
H38A H 0.0376 0.7200 0.5327 0.072 Uiso 1 1 calc R U
H38B H 0.0725 0.7761 0.4942 0.072 Uiso 1 1 calc R U
Cl2 Cl 0.9369(2) 0.28347(14) 0.67812(14) 0.0822(7) Uani 1 1 d . .
O19 O 0.9386(17) 0.3043(7) 0.7386(6) 0.310(11) Uani 1 1 d . .
O20 O 1.0256(8) 0.2840(10) 0.6794(12) 0.339(12) Uani 1 1 d . .
O21 O 0.9112(14) 0.2210(7) 0.6712(8) 0.296(9) Uani 1 1 d . .
O22 O 0.8749(6) 0.3128(5) 0.6192(4) 0.147(4) Uani 1 1 d . .
Cl4 Cl 0.09375(19) 0.37659(12) 0.39156(17) 0.0824(8) Uani 1 1 d . .
O7 O 0.1067(11) 0.4161(5) 0.4465(8) 0.247(7) Uani 1 1 d . .
O8 O 0.1534(8) 0.3903(5) 0.3519(6) 0.173(4) Uani 1 1 d . .
O9 O 0.1341(8) 0.3172(5) 0.4245(7) 0.179(4) Uani 1 1 d . .
O10 O 0.0002(6) 0.3588(5) 0.3503(6) 0.170(4) Uani 1 1 d . .
Cl3 Cl 0.2706(2) 0.09482(13) 0.51783(16) 0.0799(7) Uani 1 1 d . .
O11 O 0.1973(7) 0.0774(6) 0.5442(6) 0.203(6) Uani 1 1 d . .
O12 O 0.3570(7) 0.1158(6) 0.5712(6) 0.183(5) Uani 1 1 d . .
O13 O 0.2948(13) 0.0447(7) 0.4895(8) 0.262(8) Uani 1 1 d . .
O14 O 0.2347(7) 0.1360(5) 0.4599(7) 0.190(5) Uani 1 1 d . .
Cl1 Cl 0.5412(2) 0.52152(12) 0.32387(15) 0.0791(7) Uani 1 1 d . .
O15 O 0.5028(6) 0.5040(4) 0.3786(5) 0.124(3) Uani 1 1 d . .
O16 O 0.4956(13) 0.4910(5) 0.2612(6) 0.229(7) Uani 1 1 d . .
O17 O 0.6325(10) 0.5026(9) 0.3441(10) 0.282(9) Uani 1 1 d . .
O18 O 0.5312(10) 0.5839(4) 0.3120(5) 0.188(6) Uani 1 1 d . .
O1W O 0.2154(11) 0.0437(13) 0.3275(7) 0.278(9) Uani 1 1 d G .
H1WA H 0.2238 0.0310 0.3709 0.418 Uiso 1 1 d G U
H1WB H 0.1533 0.0470 0.3039 0.418 Uiso 1 1 d G U
H3 H 0.250(5) 0.734(3) 0.456(4) 0.04(2) Uiso 1 1 d . .
H4 H 0.379(5) 0.801(3) 0.677(3) 0.021(19) Uiso 1 1 d . .

loop_
_atom_site_aniso_label
_atom_site_aniso_U_11
_atom_site_aniso_U_22
_atom_site_aniso_U_33
_atom_site_aniso_U_23
_atom_site_aniso_U_13
_atom_site_aniso_U_12
Co1 0.0347(5) 0.0357(6) 0.0383(5) 0.0006(4) 0.0149(4) -0.0015(4)
Co2 0.0377(6) 0.0337(6) 0.0478(6) 0.0001(4) 0.0152(4) -0.0033(4)
Co3 0.0343(5) 0.0414(6) 0.0433(6) -0.0085(4) 0.0121(4) -0.0003(4)
Co4 0.0362(5) 0.0351(6) 0.0399(5) -0.0002(4) 0.0160(4) -0.0023(4)
O1 0.036(3) 0.045(3) 0.038(3) 0.006(2) 0.013(2) 0.006(2)
O2 0.032(3) 0.044(3) 0.054(3) -0.005(2) 0.014(2) -0.007(2)
O3 0.031(3) 0.037(3) 0.035(3) 0.000(2) 0.006(2) -0.004(2)
O4 0.031(3) 0.036(3) 0.038(3) -0.006(2) 0.008(2) 0.000(2)
O5 0.032(3) 0.051(3) 0.055(3) -0.012(2) 0.015(2) -0.007(2)
O6 0.042(3) 0.045(3) 0.042(3) 0.000(2) 0.009(2) 0.007(2)
N1 0.037(3) 0.045(4) 0.052(4) -0.001(3) 0.020(3) 0.002(3)
N2 0.046(4) 0.042(4) 0.044(3) 0.008(3) 0.022(3) 0.002(3)
N3 0.042(3) 0.044(4) 0.044(3) 0.000(3) 0.020(3) 0.003(3)
N4 0.067(5) 0.064(5) 0.071(5) 0.020(4) 0.031(4) 0.012(4)
N5 0.054(5) 0.041(4) 0.116(6) -0.017(4) 0.026(4) -0.014(4)
N6 0.058(4) 0.058(4) 0.049(4) 0.001(3) 0.026(3) 0.001(3)
N7 0.052(4) 0.044(4) 0.060(4) -0.011(3) 0.023(3) -0.012(3)
N8 0.044(4) 0.046(4) 0.052(4) -0.006(3) 0.023(3) 0.001(3)
N9 0.043(4) 0.040(4) 0.058(4) -0.014(3) 0.012(3) 0.001(3)
N10 0.039(4) 0.061(4) 0.058(4) -0.016(3) 0.016(3) 0.002(3)
C1 0.056(5) 0.040(5) 0.054(5) -0.001(4) 0.027(4) -0.003(4)
C2 0.075(6) 0.034(5) 0.089(7) -0.004(4) 0.043(5) -0.007(4)
C3 0.071(6) 0.060(6) 0.085(7) -0.025(5) 0.023(5) -0.020(5)
C4 0.084(7) 0.064(6) 0.061(5) -0.012(5) 0.026(5) -0.014(5)
C5 0.049(5) 0.042(5) 0.050(5) -0.011(4) 0.016(4) -0.004(4)
C6 0.053(5) 0.054(5) 0.040(4) 0.001(4) 0.019(4) -0.001(4)
C7 0.079(6) 0.068(6) 0.047(5) -0.006(4) 0.019(5) -0.007(5)
C8 0.106(8) 0.088(8) 0.052(5) 0.017(5) 0.040(6) 0.008(6)
C9 0.091(7) 0.062(6) 0.074(6) 0.019(5) 0.045(6) -0.002(5)
C10 0.059(5) 0.052(5) 0.069(5) 0.013(4) 0.034(4) -0.002(4)
C11 0.054(5) 0.069(6) 0.064(5) -0.007(4) 0.033(4) 0.014(4)
C12 0.043(5) 0.069(6) 0.056(5) 0.017(4) 0.018(4) 0.012(4)
C13 0.034(4) 0.075(6) 0.049(4) 0.012(4) 0.013(4) 0.005(4)
C14 0.034(4) 0.057(5) 0.076(6) -0.007(4) 0.018(4) 0.000(4)
C15 0.036(4) 0.052(5) 0.070(5) -0.007(4) 0.013(4) 0.000(4)
C16 0.056(5) 0.074(6) 0.056(5) 0.001(5) 0.026(5) 0.002(5)
C17 0.098(8) 0.120(9) 0.061(6) 0.033(6) 0.016(6) 0.008(7)
C18 0.065(6) 0.063(6) 0.078(7) -0.010(5) 0.035(5) -0.011(5)
C19 0.087(8) 0.126(10) 0.128(10) -0.050(8) 0.030(7) -0.051(8)
C20 0.054(7) 0.078(9) 0.245(17) -0.053(10) 0.029(9) 0.005(6)
C21 0.092(11) 0.122(13) 0.58(4) -0.168(19) 0.061(17) -0.060(10)
C22 0.069(7) 0.077(7) 0.082(7) 0.014(6) 0.022(6) -0.013(5)
C23 0.113(10) 0.181(14) 0.087(8) 0.058(9) -0.021(7) -0.025(9)
C24 0.068(6) 0.045(5) 0.077(6) -0.015(5) 0.022(5) 0.000(5)
C25 0.085(8) 0.049(6) 0.116(9) -0.027(6) 0.027(7) -0.024(5)
C26 0.095(9) 0.080(8) 0.116(10) -0.054(8) 0.011(7) -0.025(7)
C27 0.066(6) 0.096(8) 0.071(6) -0.040(6) 0.013(5) -0.005(6)
C28 0.035(4) 0.065(6) 0.062(5) -0.020(5) 0.008(4) 0.007(4)
C29 0.050(5) 0.082(7) 0.050(5) -0.009(5) 0.019(4) 0.015(5)
C30 0.071(7) 0.115(9) 0.049(5) -0.016(6) 0.019(5) 0.016(6)
C31 0.088(8) 0.114(10) 0.067(7) 0.006(7) 0.045(6) 0.022(7)
C32 0.072(7) 0.089(8) 0.088(7) 0.016(6) 0.052(6) 0.012(6)
C33 0.058(5) 0.071(6) 0.067(6) 0.002(5) 0.039(5) 0.006(5)
C34 0.060(6) 0.104(8) 0.078(6) -0.026(6) 0.030(5) 0.020(5)
C35 0.050(5) 0.063(6) 0.081(6) 0.003(5) 0.012(5) 0.019(4)
C36 0.047(5) 0.078(6) 0.056(5) 0.006(4) 0.008(4) 0.008(4)
C37 0.035(5) 0.066(6) 0.106(7) -0.026(5) 0.016(5) -0.007(4)
C38 0.041(5) 0.052(5) 0.076(6) -0.017(4) 0.007(4) -0.002(4)
Cl2 0.0613(16) 0.108(2) 0.0591(15) 0.0138(14) -0.0040(12) -0.0087(14)
O19 0.52(3) 0.294(18) 0.073(7) -0.014(9) 0.039(11) 0.202(19)
O20 0.061(8) 0.42(3) 0.47(3) 0.12(2) 0.005(11) -0.015(11)
O21 0.38(2) 0.179(13) 0.252(16) 0.026(11) 0.011(15) -0.157(14)
O22 0.114(7) 0.206(10) 0.080(5) 0.026(6) -0.022(5) 0.045(7)
Cl4 0.0682(17) 0.0630(16) 0.125(2) -0.0308(16) 0.0451(16) -0.0141(13)
O7 0.339(18) 0.157(10) 0.347(17) -0.154(11) 0.252(15) -0.087(11)
O8 0.201(10) 0.189(10) 0.174(9) -0.052(7) 0.123(8) -0.106(8)
O9 0.136(9) 0.136(9) 0.257(13) 0.022(9) 0.055(8) 0.029(7)
O10 0.073(6) 0.168(9) 0.234(12) 0.033(8) 0.007(6) -0.034(6)
Cl3 0.0692(17) 0.0732(17) 0.0990(19) -0.0003(15) 0.0305(15) -0.0035(14)
O11 0.080(6) 0.328(16) 0.213(11) 0.119(11) 0.065(7) 0.003(8)
O12 0.110(8) 0.226(12) 0.187(10) -0.043(9) 0.016(7) -0.054(8)
O13 0.35(2) 0.212(14) 0.232(15) -0.095(12) 0.105(14) 0.057(13)
O14 0.094(7) 0.195(11) 0.266(13) 0.134(10) 0.040(7) -0.005(7)
Cl1 0.107(2) 0.0635(16) 0.0782(17) 0.0039(13) 0.0461(16) -0.0057(15)
O15 0.152(7) 0.110(6) 0.144(7) 0.058(5) 0.094(6) 0.019(5)
O16 0.42(2) 0.139(9) 0.106(8) -0.034(7) 0.054(10) -0.073(11)
O17 0.114(10) 0.37(2) 0.40(2) 0.104(18) 0.130(13) 0.025(12)
O18 0.426(18) 0.068(6) 0.142(8) 0.013(5) 0.190(10) 0.002(8)
O1W 0.229(15) 0.49(3) 0.114(9) -0.008(15) 0.055(9) 0.064(19)

loop_
_atom_type_symbol
_atom_type_description
_atom_type_scat_dispersion_real
_atom_type_scat_dispersion_imag
_atom_type_scat_source
C C 0.0033 0.0016 'International Tables Vol C Tables 4.2.6.8 and 6.1.1.4'
H H 0.0000 0.0000 'International Tables Vol C Tables 4.2.6.8 and 6.1.1.4'
Cl Cl 0.1484 0.1585 'International Tables Vol C Tables 4.2.6.8 and 6.1.1.4'
Co Co 0.3494 0.9721 'International Tables Vol C Tables 4.2.6.8 and 6.1.1.4'
N N 0.0061 0.0033 'International Tables Vol C Tables 4.2.6.8 and 6.1.1.4'
O O 0.0106 0.0060 'International Tables Vol C Tables 4.2.6.8 and 6.1.1.4'

loop_
_geom_angle_atom_site_label_1
_geom_angle_atom_site_label_2
_geom_angle_atom_site_label_3
_geom_angle
O1 Co1 O2 94.2(2)
O1 Co1 O3 81.79(19)
O2 Co1 O3 81.9(2)
O1 Co1 N3 91.2(2)
O2 Co1 N3 173.4(2)
O3 Co1 N3 95.3(2)
O1 Co1 N2 172.8(2)
O2 Co1 N2 92.2(2)
O3 Co1 N2 95.9(2)
N3 Co1 N2 82.2(2)
O1 Co1 N1 87.2(2)
O2 Co1 N1 87.4(2)
O3 Co1 N1 164.0(2)
N3 Co1 N1 96.5(2)
N2 Co1 N1 96.3(2)
O2 Co2 O6 171.60(19)
O2 Co2 N5 89.1(2)
O6 Co2 N5 96.1(2)
O2 Co2 N4 97.5(2)
O6 Co2 N4 88.8(2)
N5 Co2 N4 92.5(3)
O2 Co2 O3 74.12(18)
O6 Co2 O3 100.47(18)
N5 Co2 O3 163.2(2)
N4 Co2 O3 90.5(2)
O2 Co2 O4 99.79(18)
O6 Co2 O4 73.09(18)
N5 Co2 O4 96.9(3)
N4 Co2 O4 160.3(2)
O3 Co2 O4 85.41(18)
O5 Co3 O6 94.6(2)
O5 Co3 O4 82.1(2)
O6 Co3 O4 81.6(2)
O5 Co3 N9 172.1(3)
O6 Co3 N9 92.5(2)
O4 Co3 N9 95.6(2)
O5 Co3 N8 90.7(2)
O6 Co3 N8 174.1(2)
O4 Co3 N8 96.7(2)
N9 Co3 N8 82.0(3)
O5 Co3 N10 87.5(2)
O6 Co3 N10 86.1(2)
O4 Co3 N10 163.1(2)
N9 Co3 N10 96.4(2)
N8 Co3 N10 96.7(3)
O1 Co4 O5 165.95(19)
O1 Co4 N6 89.7(2)
O5 Co4 N6 101.5(2)
O1 Co4 N7 101.0(2)
O5 Co4 N7 87.4(2)
N6 Co4 N7 91.4(3)
O1 Co4 O4 97.01(18)
O5 Co4 O4 73.76(18)
N6 Co4 O4 94.7(2)
N7 Co4 O4 161.0(2)
O1 Co4 O3 73.77(17)
O5 Co4 O3 94.66(18)
N6 Co4 O3 163.4(2)
N7 Co4 O3 93.5(2)
O4 Co4 O3 85.75(19)
C13 O1 Co1 115.0(4)
C13 O1 Co4 135.4(4)
Co1 O1 Co4 105.7(2)
C15 O2 Co1 112.6(4)
C15 O2 Co2 133.4(4)
Co1 O2 Co2 105.1(2)
Co1 O3 Co2 98.9(2)
Co1 O3 Co4 98.7(2)
Co2 O3 Co4 94.64(19)
Co3 O4 Co4 99.2(2)
Co3 O4 Co2 99.0(2)
Co4 O4 Co2 94.2(2)
C38 O5 Co3 112.4(4)
C38 O5 Co4 133.7(4)
Co3 O5 Co4 104.8(2)
C36 O6 Co3 115.7(4)
C36 O6 Co2 133.5(4)
Co3 O6 Co2 106.2(2)
C14 N1 C11 108.5(5)
C14 N1 C12 112.9(6)
C11 N1 C12 106.9(6)
C14 N1 Co1 105.5(4)
C11 N1 Co1 117.8(5)
C12 N1 Co1 105.4(4)
C6 N2 C10 119.2(6)
C6 N2 Co1 115.0(5)
C10 N2 Co1 125.8(5)
C1 N3 C5 118.1(6)
C1 N3 Co1 127.0(5)
C5 N3 Co1 114.7(5)
C22 N4 Co2 163.8(8)
C20 N5 Co2 175.1(10)
C16 N6 Co4 169.1(6)
C18 N7 Co4 163.4(8)
C33 N8 C29 119.7(7)
C33 N8 Co3 125.3(5)
C29 N8 Co3 115.0(6)
C24 N9 C28 118.7(7)
C24 N9 Co3 126.3(6)
C28 N9 Co3 115.0(5)
C35 N10 C34 108.9(6)
C35 N10 C37 113.0(7)
C34 N10 C37 107.1(6)
C35 N10 Co3 105.4(5)
C34 N10 Co3 117.6(5)
C37 N10 Co3 105.1(5)
N3 C1 C2 122.6(7)
C1 C2 C3 119.8(8)
C2 C3 C4 118.5(8)
C5 C4 C3 119.6(8)
N3 C5 C4 121.4(7)
N3 C5 C6 113.2(6)
C4 C5 C6 125.4(7)
N2 C6 C7 122.4(7)
N2 C6 C5 114.3(6)
C7 C6 C5 123.1(7)
C8 C7 C6 118.4(8)
C7 C8 C9 119.2(8)
C10 C9 C8 118.8(8)
N2 C10 C9 122.0(8)
N1 C12 C13 110.6(6)
O1 C13 C12 106.6(6)
N1 C14 C15 110.6(6)
O2 C15 C14 107.2(6)
N6 C16 C17 179.3(10)
N7 C18 C19 179.6(13)
N5 C20 C21 177.0(16)
N4 C22 C23 178.6(11)
N9 C24 C25 121.3(9)
C26 C25 C24 119.8(10)
C25 C26 C27 119.8(10)
C26 C27 C28 118.7(10)
N9 C28 C27 121.7(9)
N9 C28 C29 114.3(7)
C27 C28 C29 123.9(9)
N8 C29 C30 121.6(9)
N8 C29 C28 113.5(7)
C30 C29 C28 124.9(9)
C31 C30 C29 118.1(9)
C32 C31 C30 119.7(10)
C31 C32 C33 120.4(10)
N8 C33 C32 120.5(9)
N10 C35 C36 111.5(6)
O6 C36 C35 106.3(6)
C38 C37 N10 110.4(6)
O5 C38 C37 107.5(6)
O19 Cl2 O20 106.1(13)
O19 Cl2 O22 115.7(8)
O20 Cl2 O22 112.5(10)
O19 Cl2 O21 111.0(12)
O20 Cl2 O21 104.0(13)
O22 Cl2 O21 107.0(8)
O7 Cl4 O8 112.0(7)
O7 Cl4 O10 119.7(8)
O8 Cl4 O10 114.0(7)
O7 Cl4 O9 106.2(9)
O8 Cl4 O9 101.9(7)
O10 Cl4 O9 100.3(6)
O13 Cl3 O11 106.2(10)
O13 Cl3 O14 105.2(10)
O11 Cl3 O14 110.9(6)
O13 Cl3 O12 106.6(9)
O11 Cl3 O12 114.1(8)
O14 Cl3 O12 113.1(7)
O17 Cl1 O16 104.7(11)
O17 Cl1 O18 113.4(10)
O16 Cl1 O18 109.6(7)
O17 Cl1 O15 107.3(8)
O16 Cl1 O15 111.3(7)
O18 Cl1 O15 110.3(5)

loop_
_geom_bond_atom_site_label_1
_geom_bond_atom_site_label_2
_geom_bond_distance
Co1 O1 1.872(4)
Co1 O2 1.877(5)
Co1 O3 1.930(5)
Co1 N3 1.942(6)
Co1 N2 1.950(5)
Co1 N1 1.966(6)
Co2 O2 2.008(5)
Co2 O6 2.008(5)
Co2 N5 2.107(7)
Co2 N4 2.125(7)
Co2 O3 2.128(5)
Co2 O4 2.154(5)
Co3 O5 1.873(5)
Co3 O6 1.875(5)
Co3 O4 1.924(5)
Co3 N9 1.943(6)
Co3 N8 1.950(6)
Co3 N10 1.985(6)
Co4 O1 2.003(4)
Co4 O5 2.024(5)
Co4 N6 2.095(7)
Co4 N7 2.109(7)
Co4 O4 2.129(5)
Co4 O3 2.140(5)
O1 C13 1.415(8)
O2 C15 1.408(8)
O5 C38 1.411(8)
O6 C36 1.422(8)
N1 C14 1.486(9)
N1 C11 1.494(8)
N1 C12 1.504(9)
N2 C6 1.331(9)
N2 C10 1.342(9)
N3 C1 1.335(8)
N3 C5 1.359(8)
N4 C22 1.134(11)
N5 C20 1.083(12)
N6 C16 1.125(9)
N7 C18 1.090(10)
N8 C33 1.329(10)
N8 C29 1.350(10)
N9 C24 1.339(10)
N9 C28 1.346(10)
N10 C35 1.472(10)
N10 C34 1.484(9)
N10 C37 1.518(9)
C1 C2 1.360(10)
C2 C3 1.366(11)
C3 C4 1.382(12)
C4 C5 1.368(10)
C5 C6 1.474(10)
C6 C7 1.383(10)
C7 C8 1.372(12)
C8 C9 1.402(12)
C9 C10 1.359(10)
C12 C13 1.515(9)
C14 C15 1.502(10)
C16 C17 1.459(12)
C18 C19 1.469(13)
C20 C21 1.471(16)
C22 C23 1.457(14)
C24 C25 1.388(11)
C25 C26 1.354(14)
C26 C27 1.363(14)
C27 C28 1.393(11)
C28 C29 1.460(12)
C29 C30 1.389(11)
C30 C31 1.377(13)
C31 C32 1.351(13)
C32 C33 1.387(11)
C35 C36 1.507(11)
C37 C38 1.493(10)
Cl2 O19 1.243(10)
Cl2 O20 1.255(13)
Cl2 O22 1.337(7)
Cl2 O21 1.376(12)
Cl4 O7 1.320(10)
Cl4 O8 1.353(8)
Cl4 O10 1.355(8)
Cl4 O9 1.448(10)
Cl3 O13 1.300(11)
Cl3 O11 1.358(8)
Cl3 O14 1.379(9)
Cl3 O12 1.385(9)
Cl1 O17 1.288(13)
Cl1 O16 1.334(10)
Cl1 O18 1.350(8)
Cl1 O15 1.396(7)
